data_4100498
_journal_name_full 'Journal of the American Chemical Society'
_journal_paper_doi 10.1021/ja0518171
_journal_year 2005
_chemical_formula_sum 'C34 H28 N2 O'
_chemical_formula_weight 480.58
_space_group_IT_number 14
_symmetry_cell_setting monoclinic
_symmetry_space_group_name_Hall '-P 2yn'
_symmetry_space_group_name_H-M 'P 1 21/n 1'
_cell_angle_alpha 90.00
_cell_angle_beta 101.205(9)
_cell_angle_gamma 90.00
_cell_formula_units_Z 4
_cell_length_a 10.2408(5)
_cell_length_b 14.2305(8)
_cell_length_c 17.7423(13)
_cell_measurement_temperature 293(2)
_cell_volume 2536.3(3)
_diffrn_ambient_temperature 293(2)
_exptl_crystal_density_diffrn 1.259
_cod_depositor_comments
;
The following automatic conversions were performed:
'_symmetry_cell_setting' value 'Monoclinic' changed to 'monoclinic'
according to '/home/saulius/struct/CIF-dictionaries/cif_core.dic'
dictionary named 'cif_core.dic' version 2.4.1 from 2010-06-29.

Automatic conversion script
Id: cif_fix_enum 1527 2010-12-29 10:47:43Z saulius 
;
_cod_original_sg_symbol_H-M 'P 21/n'
_cod_database_code 4100498

loop_
_symmetry_equiv_pos_as_xyz
'x, y, z'
'-x+1/2, y+1/2, -z+1/2'
'-x, -y, -z'
'x-1/2, -y-1/2, z-1/2'

loop_
_atom_site_label
_atom_site_type_symbol
_atom_site_fract_x
_atom_site_fract_y
_atom_site_fract_z
_atom_site_U_iso_or_equiv
_atom_site_adp_type
_atom_site_occupancy
_atom_site_symmetry_multiplicity
_atom_site_calc_flag
_atom_site_refinement_flags
_atom_site_disorder_assembly
_atom_site_disorder_group
O1 O 0.37582(14) 0.43045(11) 0.67627(9) 0.0548(4) Uani 1 1 d D . .
H1 H 0.319(3) 0.470(2) 0.6464(18) 0.131(14) Uiso 1 1 d D . .
C1 C 0.29720(19) 0.39193(14) 0.72042(11) 0.0449(5) Uani 1 1 d . . .
C2 C 0.3556(2) 0.33210(14) 0.78011(11) 0.0463(5) Uani 1 1 d . . .
C3 C 0.2751(2) 0.28974(16) 0.82446(14) 0.0595(6) Uani 1 1 d . . .
H3A H 0.3134 0.2501 0.8644 0.071 Uiso 1 1 calc R . .
C4 C 0.1389(2) 0.30494(18) 0.81087(15) 0.0699(7) Uani 1 1 d . . .
H4A H 0.0863 0.2744 0.8405 0.084 Uiso 1 1 calc R . .
C5 C 0.0819(2) 0.36508(17) 0.75353(15) 0.0622(6) Uani 1 1 d . . .
H5A H -0.0094 0.3758 0.7449 0.075 Uiso 1 1 calc R . .
C6 C 0.1597(2) 0.41073(14) 0.70763(12) 0.0481(5) Uani 1 1 d . . .
C7 C 0.0985(2) 0.47587(15) 0.64893(12) 0.0530(5) Uani 1 1 d . . .
H7A H 0.0070 0.4856 0.6405 0.064 Uiso 1 1 calc R . .
N7 N 0.16878(17) 0.52059(12) 0.60819(9) 0.0500(4) Uani 1 1 d . . .
C8 C 0.1147(2) 0.58711(14) 0.55191(11) 0.0509(5) Uani 1 1 d . . .
C9 C -0.0067(2) 0.62953(17) 0.54736(13) 0.0637(6) Uani 1 1 d . . .
H9A H -0.0609 0.6122 0.5815 0.076 Uiso 1 1 calc R . .
C10 C -0.0505(3) 0.69912(19) 0.49156(15) 0.0751(8) Uani 1 1 d . . .
H10A H -0.1331 0.7273 0.4892 0.090 Uiso 1 1 calc R . .
C11 C 0.0275(3) 0.72518(18) 0.44124(16) 0.0762(8) Uani 1 1 d . . .
H11A H -0.0023 0.7713 0.4049 0.091 Uiso 1 1 calc R . .
C12 C 0.1523(3) 0.68348(16) 0.44342(14) 0.0673(7) Uani 1 1 d . . .
C13 C 0.2367(3) 0.7066(2) 0.39158(17) 0.0872(9) Uani 1 1 d . . .
H13A H 0.2113 0.7525 0.3543 0.105 Uiso 1 1 calc R . .
C14 C 0.3539(3) 0.6616(2) 0.39659(19) 0.0950(10) Uani 1 1 d . . .
H14A H 0.4087 0.6745 0.3618 0.114 Uiso 1 1 calc R . .
C15 C 0.3919(3) 0.5953(2) 0.45476(17) 0.0836(8) Uani 1 1 d . . .
H15A H 0.4745 0.5666 0.4583 0.100 Uiso 1 1 calc R . .
N16 N 0.3189(2) 0.57064(15) 0.50494(12) 0.0654(5) Uani 1 1 d . . .
C17 C 0.1981(2) 0.61360(15) 0.49947(12) 0.0544(5) Uani 1 1 d . . .
C18 C 0.50193(19) 0.31151(13) 0.79874(11) 0.0436(5) Uani 1 1 d . . .
C19 C 0.5853(2) 0.36861(14) 0.85380(11) 0.0474(5) Uani 1 1 d . . .
C20 C 0.5453(2) 0.45616(16) 0.88591(12) 0.0567(6) Uani 1 1 d . . .
C21 C 0.6338(3) 0.49951(18) 0.94193(14) 0.0697(7) Uani 1 1 d . . .
H21A H 0.6076 0.5549 0.9625 0.084 Uiso 1 1 calc R . .
C22 C 0.7624(3) 0.4656(2) 0.97061(14) 0.0727(7) Uani 1 1 d . . .
H22A H 0.8174 0.4981 1.0099 0.087 Uiso 1 1 calc R . .
C23 C 0.8080(2) 0.38667(19) 0.94227(13) 0.0634(6) Uani 1 1 d . . .
C24 C 0.7199(2) 0.33748(15) 0.88223(12) 0.0512(5) Uani 1 1 d . . .
C25 C 0.7632(2) 0.25497(16) 0.85288(12) 0.0540(5) Uani 1 1 d . . .
H25A H 0.8502 0.2356 0.8716 0.065 Uiso 1 1 calc R . .
C26 C 0.6844(2) 0.19986(14) 0.79730(12) 0.0500(5) Uani 1 1 d . . .
C27 C 0.7390(2) 0.11449(17) 0.77248(14) 0.0612(6) Uani 1 1 d . . .
C28 C 0.6589(3) 0.06025(17) 0.72073(15) 0.0691(7) Uani 1 1 d . . .
H28A H 0.6911 0.0039 0.7051 0.083 Uiso 1 1 calc R . .
C29 C 0.5272(3) 0.08756(16) 0.68993(14) 0.0642(6) Uani 1 1 d . . .
H29A H 0.4759 0.0483 0.6540 0.077 Uiso 1 1 calc R . .
C30 C 0.4703(2) 0.16840(15) 0.70986(13) 0.0538(5) Uani 1 1 d . . .
C31 C 0.5492(2) 0.22822(14) 0.76815(11) 0.0456(5) Uani 1 1 d . . .
C32 C 0.4144(3) 0.50575(18) 0.86118(15) 0.0736(7) Uani 1 1 d . . .
H32A H 0.4145 0.5628 0.8900 0.110 Uiso 1 1 calc R . .
H32B H 0.3435 0.4658 0.8703 0.110 Uiso 1 1 calc R . .
H32C H 0.4016 0.5203 0.8074 0.110 Uiso 1 1 calc R . .
C33 C 0.9463(3) 0.3515(3) 0.97398(18) 0.0922(10) Uani 1 1 d . . .
H33A H 0.9856 0.3889 1.0175 0.138 Uiso 1 1 calc R . .
H33B H 0.9994 0.3560 0.9351 0.138 Uiso 1 1 calc R . .
H33C H 0.9421 0.2871 0.9895 0.138 Uiso 1 1 calc R . .
C34 C 0.8811(3) 0.0863(2) 0.8022(2) 0.0923(9) Uani 1 1 d . . .
H34A H 0.8968 0.0253 0.7827 0.138 Uiso 1 1 calc R . .
H34B H 0.8977 0.0845 0.8574 0.138 Uiso 1 1 calc R . .
H34C H 0.9395 0.1312 0.7856 0.138 Uiso 1 1 calc R . .
C35 C 0.3330(3) 0.19066(19) 0.66477(16) 0.0760(8) Uani 1 1 d . . .
H35A H 0.3083 0.1448 0.6249 0.114 Uiso 1 1 calc R . .
H35B H 0.3333 0.2520 0.6423 0.114 Uiso 1 1 calc R . .
H35C H 0.2702 0.1893 0.6985 0.114 Uiso 1 1 calc R . .

loop_
_atom_site_aniso_label
_atom_site_aniso_U_11
_atom_site_aniso_U_22
_atom_site_aniso_U_33
_atom_site_aniso_U_23
_atom_site_aniso_U_13
_atom_site_aniso_U_12
O1 0.0476(8) 0.0623(9) 0.0568(9) 0.0173(7) 0.0157(7) -0.0011(7)
C1 0.0452(10) 0.0450(11) 0.0465(11) 0.0009(8) 0.0137(8) -0.0050(8)
C2 0.0493(11) 0.0422(10) 0.0488(11) 0.0050(8) 0.0130(8) 0.0006(8)
C3 0.0644(14) 0.0548(13) 0.0653(14) 0.0165(10) 0.0278(11) 0.0069(10)
C4 0.0655(15) 0.0703(15) 0.0832(16) 0.0193(13) 0.0374(13) 0.0019(12)
C5 0.0475(12) 0.0651(14) 0.0785(15) 0.0037(12) 0.0235(11) -0.0002(10)
C6 0.0455(11) 0.0486(11) 0.0509(11) -0.0006(9) 0.0114(9) -0.0005(9)
C7 0.0456(11) 0.0529(12) 0.0588(12) -0.0045(10) 0.0059(9) 0.0028(9)
N7 0.0550(10) 0.0494(9) 0.0444(9) 0.0006(7) 0.0067(8) 0.0038(8)
C8 0.0605(13) 0.0426(11) 0.0449(11) -0.0064(8) -0.0012(9) 0.0050(9)
C9 0.0694(15) 0.0633(14) 0.0542(13) -0.0094(11) 0.0017(11) 0.0170(12)
C10 0.0830(18) 0.0656(15) 0.0670(15) -0.0131(12) -0.0096(13) 0.0303(14)
C11 0.101(2) 0.0500(13) 0.0670(15) 0.0036(11) -0.0085(15) 0.0140(13)
C12 0.0839(17) 0.0473(12) 0.0632(14) 0.0065(11) -0.0041(12) 0.0006(12)
C13 0.110(2) 0.0708(17) 0.0770(18) 0.0311(15) 0.0094(16) -0.0093(17)
C14 0.096(2) 0.103(2) 0.089(2) 0.0390(18) 0.0257(17) -0.0075(19)
C15 0.0793(18) 0.090(2) 0.0862(19) 0.0267(16) 0.0267(15) -0.0008(15)
N16 0.0634(12) 0.0662(12) 0.0674(12) 0.0156(10) 0.0143(10) 0.0013(10)
C17 0.0675(14) 0.0426(11) 0.0492(11) 0.0011(9) 0.0014(10) -0.0007(10)
C18 0.0492(11) 0.0400(10) 0.0430(10) 0.0081(8) 0.0125(8) 0.0008(8)
C19 0.0547(11) 0.0454(11) 0.0432(10) 0.0068(8) 0.0124(9) 0.0020(9)
C20 0.0696(14) 0.0481(12) 0.0518(12) 0.0009(9) 0.0103(10) 0.0042(10)
C21 0.0880(18) 0.0574(14) 0.0611(14) -0.0097(11) 0.0081(13) 0.0013(13)
C22 0.0801(17) 0.0760(17) 0.0582(14) -0.0127(12) 0.0034(12) -0.0105(14)
C23 0.0594(13) 0.0765(16) 0.0530(12) -0.0005(11) 0.0078(10) -0.0062(12)
C24 0.0532(12) 0.0550(12) 0.0458(11) 0.0042(9) 0.0108(9) -0.0018(9)
C25 0.0464(11) 0.0622(13) 0.0536(12) 0.0065(10) 0.0100(9) 0.0059(10)
C26 0.0538(12) 0.0467(11) 0.0524(11) 0.0076(9) 0.0177(9) 0.0045(9)
C27 0.0649(14) 0.0537(13) 0.0688(14) 0.0035(11) 0.0223(11) 0.0118(11)
C28 0.0844(18) 0.0496(13) 0.0781(16) -0.0026(12) 0.0276(14) 0.0105(12)
C29 0.0800(16) 0.0460(12) 0.0688(15) -0.0078(10) 0.0201(12) -0.0040(11)
C30 0.0588(12) 0.0465(11) 0.0586(12) 0.0002(9) 0.0174(10) -0.0049(9)
C31 0.0518(11) 0.0411(10) 0.0462(10) 0.0065(8) 0.0154(8) -0.0023(8)
C32 0.0873(18) 0.0550(13) 0.0721(15) -0.0109(12) -0.0005(13) 0.0197(13)
C33 0.0634(16) 0.128(3) 0.0784(18) -0.0276(18) -0.0033(13) -0.0001(17)
C34 0.0746(18) 0.084(2) 0.117(2) -0.0108(18) 0.0152(16) 0.0325(16)
C35 0.0643(15) 0.0718(16) 0.0867(18) -0.0270(14) 0.0021(13) -0.0063(13)

loop_
_geom_bond_atom_site_label_1
_geom_bond_atom_site_label_2
_geom_bond_distance
_geom_bond_site_symmetry_2
_geom_bond_publ_flag
O1 C1 1.344(2) . ?
C1 C2 1.399(3) . ?
C1 C6 1.408(3) . ?
C2 C3 1.383(3) . ?
C2 C18 1.499(3) . ?
C3 C4 1.386(3) . ?
C4 C5 1.370(3) . ?
C5 C6 1.404(3) . ?
C6 C7 1.443(3) . ?
C7 N7 1.283(3) . ?
N7 C8 1.409(3) . ?
C8 C9 1.370(3) . ?
C8 C17 1.431(3) . ?
C9 C10 1.410(4) . ?
C10 C11 1.360(4) . ?
C11 C12 1.402(4) . ?
C12 C13 1.418(4) . ?
C12 C17 1.420(3) . ?
C13 C14 1.348(4) . ?
C14 C15 1.397(4) . ?
C15 N16 1.317(3) . ?
N16 C17 1.366(3) . ?
C18 C19 1.421(3) . ?
C18 C31 1.427(3) . ?
C19 C24 1.442(3) . ?
C19 C20 1.461(3) . ?
C20 C21 1.356(3) . ?
C20 C32 1.503(3) . ?
C21 C22 1.403(4) . ?
C22 C23 1.351(4) . ?
C23 C24 1.437(3) . ?
C23 C33 1.505(4) . ?
C24 C25 1.392(3) . ?
C25 C26 1.389(3) . ?
C26 C31 1.438(3) . ?
C26 C27 1.442(3) . ?
C27 C28 1.349(4) . ?
C27 C34 1.503(3) . ?
C28 C29 1.408(4) . ?
C29 C30 1.367(3) . ?
C30 C31 1.457(3) . ?
C30 C35 1.510(3) . ?

loop_
_cod_related_entry_id
_cod_related_entry_database
_cod_related_entry_code
1 ChemSpider 30659932
